data_7221139
loop_
_publ_author_name
'Yan, Feng'
'Zhuang, Xiao-Mei'
'Lu, Tong-Bu'

_publ_section_title
;
 Synthesis and structures of dinuclear cryptates with Zn(ii), Cd(ii) and
 Hg(ii): tuning the cascade binding mode with metal ions
;
_journal_issue 30
_journal_name_full CrystEngComm
_journal_page_first 5832
_journal_paper_doi 10.1039/C5CE00817D
_journal_volume 17
_journal_year 2015
_chemical_formula_moiety '(C36 H54 Br Hg2 N8), (Br4 Hg), (Br), 1.25(H2 O)'
_chemical_formula_sum 'C36 H56.5 Br6 Hg3 N8 O1.25'
_chemical_formula_weight 1702.62
_chemical_name_systematic
; 
 ? 
;
_space_group_IT_number 14
_symmetry_cell_setting monoclinic
_symmetry_space_group_name_Hall '-P 2yn'
_symmetry_space_group_name_H-M 'P 1 21/n 1'
_atom_sites_solution_hydrogens geom
_atom_sites_solution_primary direct
_atom_sites_solution_secondary difmap
_audit_creation_method SHELXL-97
_audit_update_record
;
2015-06-09 deposited with the CCDC.
2015-06-22 downloaded from the CCDC.
;
_cell_angle_alpha 90.00
_cell_angle_beta 92.897(2)
_cell_angle_gamma 90.00
_cell_formula_units_Z 4
_cell_length_a 9.6410(2)
_cell_length_b 33.6643(7)
_cell_length_c 14.2372(3)
_cell_measurement_temperature 150.01(10)
_cell_volume 4614.88(17)
_computing_cell_refinement
;
CrysAlisPro, Agilent Technologies,
Version 1.171.35.19 (release 27-10-2011 CrysAlis171 .NET)
(compiled Oct 27 2011,15:02:11)
;
_computing_data_collection
;
CrysAlisPro, Agilent Technologies,
Version 1.171.35.19 (release 27-10-2011 CrysAlis171 .NET)
(compiled Oct 27 2011,15:02:11)
;
_computing_data_reduction
;
CrysAlisPro, Agilent Technologies,
Version 1.171.35.19 (release 27-10-2011 CrysAlis171 .NET)
(compiled Oct 27 2011,15:02:11)
;
_computing_molecular_graphics 'Bruker SHELXTL'
_computing_publication_material 'Bruker SHELXTL'
_computing_structure_refinement 'SHELXL-97 (Sheldrick, 1997)'
_computing_structure_solution 'SHELXS-97 (Sheldrick, 1990)'
_diffrn_ambient_temperature 150.01(10)
_diffrn_detector_area_resol_mean 10.5058
_diffrn_measured_fraction_theta_full 0.957
_diffrn_measured_fraction_theta_max 0.957
_diffrn_measurement_device_type 'Xcalibur, Atlas, Gemini ultra'
_diffrn_measurement_method '\w scans'
_diffrn_radiation_monochromator graphite
_diffrn_radiation_source 'fine-focus sealed tube'
_diffrn_radiation_type CuK\a
_diffrn_radiation_wavelength 1.54178
_diffrn_reflns_av_R_equivalents 0.0453
_diffrn_reflns_av_sigmaI/netI 0.0612
_diffrn_reflns_limit_h_max 11
_diffrn_reflns_limit_h_min -10
_diffrn_reflns_limit_k_max 39
_diffrn_reflns_limit_k_min -37
_diffrn_reflns_limit_l_max 16
_diffrn_reflns_limit_l_min -13
_diffrn_reflns_number 17760
_diffrn_reflns_theta_full 65.25
_diffrn_reflns_theta_max 65.25
_diffrn_reflns_theta_min 2.62
_exptl_absorpt_coefficient_mu 23.943
_exptl_absorpt_correction_T_max 1.00000
_exptl_absorpt_correction_T_min 0.38489
_exptl_absorpt_correction_type multi-scan
_exptl_absorpt_process_details
;
CrysAlisPro, Agilent Technologies,
Version 1.171.35.19 (release 27-10-2011 CrysAlis171 .NET)
(compiled Oct 27 2011,15:02:11)
Empirical absorption correction using spherical harmonics,
 implemented in SCALE3 ABSPACK scaling algorithm.
;
_exptl_crystal_colour colorless
_exptl_crystal_density_diffrn 2.451
_exptl_crystal_density_method 'not measured'
_exptl_crystal_description plate
_exptl_crystal_F_000 3154
_exptl_crystal_size_max 0.1
_exptl_crystal_size_mid 0.05
_exptl_crystal_size_min 0.03
_refine_diff_density_max 2.707
_refine_diff_density_min -1.268
_refine_diff_density_rms 0.210
_refine_ls_extinction_method none
_refine_ls_goodness_of_fit_ref 1.036
_refine_ls_hydrogen_treatment mixed
_refine_ls_matrix_type full
_refine_ls_number_parameters 496
_refine_ls_number_reflns 7554
_refine_ls_number_restraints 0
_refine_ls_restrained_S_all 1.036
_refine_ls_R_factor_all 0.0542
_refine_ls_R_factor_gt 0.0407
_refine_ls_shift/su_max 0.001
_refine_ls_shift/su_mean 0.000
_refine_ls_structure_factor_coef Fsqd
_refine_ls_weighting_details 'calc w=1/[\s^2^(Fo^2^)+(0.0420P)^2^+0.0000P] where P=(Fo^2^+2Fc^2^)/3'
_refine_ls_weighting_scheme calc
_refine_ls_wR_factor_gt 0.0890
_refine_ls_wR_factor_ref 0.0954
_reflns_number_gt 6161
_reflns_number_total 7554
_reflns_threshold_expression >2sigma(I)
_cod_data_source_file c5ce00817d2.cif
_cod_data_source_block 10
_cod_depositor_comments 'Adding full bibliography for 7221133--7221140.cif.'
_cod_original_sg_symbol_H-M 'P 21/n'
_cod_original_formula_sum 'C36 H56.50 Br6 Hg3 N8 O1.25'
_cod_database_code 7221139

loop_
_symmetry_equiv_pos_as_xyz
'x, y, z'
'-x+1/2, y+1/2, -z+1/2'
'-x, -y, -z'
'x-1/2, -y-1/2, z-1/2'

loop_
_atom_site_label
_atom_site_type_symbol
_atom_site_fract_x
_atom_site_fract_y
_atom_site_fract_z
_atom_site_U_iso_or_equiv
_atom_site_adp_type
_atom_site_occupancy
_atom_site_symmetry_multiplicity
_atom_site_calc_flag
_atom_site_refinement_flags
Br1 Br 0.30573(10) 0.12445(3) 0.60716(5) 0.0270(2) Uani 1 1 d .
Br2 Br 0.54708(10) 0.27201(3) 0.52011(6) 0.0279(2) Uani 1 1 d .
Br3 Br 0.48015(12) 0.39020(4) 0.44712(10) 0.0540(3) Uani 1 1 d .
Br4 Br 0.19913(11) 0.33640(4) 0.63628(6) 0.0367(3) Uani 1 1 d .
Br5 Br 0.19236(10) 0.31075(3) 0.34513(6) 0.0312(2) Uani 1 1 d .
Br6 Br 0.00201(12) 0.46837(4) 0.75062(7) 0.0432(3) Uani 1 1 d .
C1 C 0.3709(10) 0.1041(3) 1.0086(5) 0.027(2) Uani 1 1 d .
H1A H 0.4204 0.1024 1.0695 0.032 Uiso 1 1 calc R
H1B H 0.2753 0.0964 1.0169 0.032 Uiso 1 1 calc R
C2 C 0.3733(10) 0.1468(3) 0.9751(5) 0.026(2) Uani 1 1 d .
H2A H 0.3314 0.1637 1.0211 0.031 Uiso 1 1 calc R
H2B H 0.4688 0.1553 0.9701 0.031 Uiso 1 1 calc R
C3 C 0.3760(10) 0.0357(3) 0.9529(6) 0.026(2) Uani 1 1 d .
H3A H 0.3647 0.0298 1.0188 0.031 Uiso 1 1 calc R
H3B H 0.4420 0.0169 0.9294 0.031 Uiso 1 1 calc R
C4 C 0.2385(10) 0.0306(3) 0.8994(6) 0.026(2) Uani 1 1 d .
H4A H 0.2059 0.0036 0.9076 0.032 Uiso 1 1 calc R
H4B H 0.1711 0.0484 0.9251 0.032 Uiso 1 1 calc R
C5 C 0.5843(10) 0.0772(3) 0.9534(6) 0.030(2) Uani 1 1 d .
H5A H 0.6164 0.0611 1.0066 0.036 Uiso 1 1 calc R
H5B H 0.6144 0.1043 0.9654 0.036 Uiso 1 1 calc R
C6 C 0.6495(9) 0.0622(3) 0.8661(6) 0.028(2) Uani 1 1 d .
H6A H 0.7497 0.0618 0.8769 0.034 Uiso 1 1 calc R
H6B H 0.6190 0.0351 0.8538 0.034 Uiso 1 1 calc R
C7 C 0.0457(9) 0.1964(3) 0.2793(5) 0.026(2) Uani 1 1 d .
H7A H -0.0028 0.1985 0.2182 0.032 Uiso 1 1 calc R
H7B H 0.0754 0.2228 0.2985 0.032 Uiso 1 1 calc R
C8 C -0.0544(10) 0.1802(3) 0.3502(6) 0.027(2) Uani 1 1 d .
H8A H -0.1355 0.1972 0.3509 0.033 Uiso 1 1 calc R
H8B H -0.0850 0.1539 0.3311 0.033 Uiso 1 1 calc R
C9 C 0.1357(11) 0.1360(3) 0.2109(6) 0.031(2) Uani 1 1 d .
H9A H 0.1423 0.1434 0.1455 0.037 Uiso 1 1 calc R
H9B H 0.0411 0.1275 0.2197 0.037 Uiso 1 1 calc R
C10 C 0.2341(12) 0.1016(3) 0.2335(6) 0.036(2) Uani 1 1 d .
H10A H 0.2105 0.0795 0.1919 0.043 Uiso 1 1 calc R
H10B H 0.3283 0.1097 0.2221 0.043 Uiso 1 1 calc R
C11 C 0.2884(10) 0.1930(3) 0.2400(6) 0.030(2) Uani 1 1 d .
H11A H 0.2582 0.2120 0.1920 0.036 Uiso 1 1 calc R
H11B H 0.3517 0.1745 0.2123 0.036 Uiso 1 1 calc R
C12 C 0.3640(10) 0.2148(3) 0.3206(6) 0.029(2) Uani 1 1 d .
H12A H 0.4406 0.2296 0.2963 0.035 Uiso 1 1 calc R
H12B H 0.3009 0.2337 0.3472 0.035 Uiso 1 1 calc R
C13 C 0.3073(10) 0.1945(3) 0.8523(6) 0.027(2) Uani 1 1 d .
H13A H 0.2733 0.2114 0.9013 0.032 Uiso 1 1 calc R
H13B H 0.4041 0.2011 0.8449 0.032 Uiso 1 1 calc R
C14 C 0.2263(10) 0.2028(3) 0.7621(5) 0.0234(19) Uani 1 1 d .
C15 C 0.2899(10) 0.2202(3) 0.6884(6) 0.030(2) Uani 1 1 d .
H15 H 0.3827 0.2276 0.6954 0.036 Uiso 1 1 calc R
C16 C 0.2160(10) 0.2267(3) 0.6031(6) 0.027(2) Uani 1 1 d .
H16 H 0.2599 0.2388 0.5539 0.032 Uiso 1 1 calc R
C17 C 0.0809(10) 0.2156(3) 0.5908(6) 0.027(2) Uani 1 1 d .
C18 C 0.0140(10) 0.1993(3) 0.6654(6) 0.029(2) Uani 1 1 d .
H18 H -0.0793 0.1924 0.6580 0.035 Uiso 1 1 calc R
C19 C 0.0846(10) 0.1934(3) 0.7501(6) 0.029(2) Uani 1 1 d .
H19 H 0.0382 0.1831 0.8003 0.035 Uiso 1 1 calc R
C20 C 0.0082(10) 0.2178(3) 0.4939(6) 0.028(2) Uani 1 1 d .
H20A H -0.0877 0.2257 0.4998 0.034 Uiso 1 1 calc R
H20B H 0.0531 0.2377 0.4565 0.034 Uiso 1 1 calc R
C21 C 0.1100(10) 0.0335(3) 0.7503(6) 0.032(2) Uani 1 1 d .
H21A H 0.0467 0.0527 0.7755 0.039 Uiso 1 1 calc R
H21B H 0.0759 0.0072 0.7648 0.039 Uiso 1 1 calc R
C22 C 0.1083(11) 0.0384(3) 0.6431(6) 0.034(2) Uani 1 1 d .
C23 C 0.0141(10) 0.0643(4) 0.5989(7) 0.037(2) Uani 1 1 d .
H23 H -0.0473 0.0784 0.6347 0.044 Uiso 1 1 calc R
C24 C 0.0102(11) 0.0696(4) 0.5016(7) 0.039(3) Uani 1 1 d .
H24 H -0.0562 0.0861 0.4723 0.047 Uiso 1 1 calc R
C25 C 0.1060(12) 0.0501(3) 0.4491(7) 0.039(3) Uani 1 1 d .
C26 C 0.1994(13) 0.0244(3) 0.4931(6) 0.039(3) Uani 1 1 d .
H26 H 0.2640 0.0114 0.4579 0.047 Uiso 1 1 calc R
C27 C 0.1987(13) 0.0175(3) 0.5911(7) 0.041(3) Uani 1 1 d .
H27 H 0.2589 -0.0010 0.6197 0.050 Uiso 1 1 calc R
C28 C 0.1147(12) 0.0589(4) 0.3447(6) 0.040(3) Uani 1 1 d .
H28A H 0.1339 0.0347 0.3108 0.048 Uiso 1 1 calc R
H28B H 0.0271 0.0697 0.3197 0.048 Uiso 1 1 calc R
C29 C 0.6703(11) 0.0689(3) 0.6991(6) 0.036(2) Uani 1 1 d .
H29A H 0.6229 0.0439 0.6860 0.043 Uiso 1 1 calc R
H29B H 0.7678 0.0630 0.7123 0.043 Uiso 1 1 calc R
C30 C 0.6564(10) 0.0948(3) 0.6121(6) 0.031(2) Uani 1 1 d .
C31 C 0.6836(10) 0.1351(3) 0.6159(6) 0.030(2) Uani 1 1 d .
H31 H 0.7200 0.1461 0.6718 0.036 Uiso 1 1 calc R
C32 C 0.6581(10) 0.1596(3) 0.5383(6) 0.030(2) Uani 1 1 d .
H32 H 0.6770 0.1867 0.5423 0.036 Uiso 1 1 calc R
C33 C 0.6032(9) 0.1429(4) 0.4538(6) 0.031(2) Uani 1 1 d .
C34 C 0.5880(12) 0.1024(4) 0.4486(6) 0.041(3) Uani 1 1 d .
H34 H 0.5633 0.0908 0.3909 0.049 Uiso 1 1 calc R
C35 C 0.6083(11) 0.0786(4) 0.5265(7) 0.039(3) Uani 1 1 d .
H35 H 0.5899 0.0516 0.5220 0.047 Uiso 1 1 calc R
C36 C 0.5543(10) 0.1699(4) 0.3740(6) 0.036(3) Uani 1 1 d .
H36A H 0.6221 0.1908 0.3659 0.044 Uiso 1 1 calc R
H36B H 0.5445 0.1549 0.3159 0.044 Uiso 1 1 calc R
Hg1 Hg 0.36886(4) 0.099734(12) 0.78283(2) 0.02402(11) Uani 1 1 d .
Hg2 Hg 0.23314(4) 0.145035(12) 0.42960(2) 0.02504(11) Uani 1 1 d .
Hg3 Hg 0.35231(4) 0.325279(13) 0.49615(2) 0.03016(11) Uani 1 1 d .
N1 N 0.4324(7) 0.0760(2) 0.9449(4) 0.0216(16) Uani 1 1 d .
N2 N 0.2973(8) 0.1517(2) 0.8827(4) 0.0245(17) Uani 1 1 d .
H2 H 0.2061 0.1472 0.8926 0.029 Uiso 1 1 calc R
N3 N 0.2480(8) 0.0388(3) 0.7973(5) 0.0275(17) Uani 1 1 d .
H3 H 0.3033 0.0196 0.7743 0.033 Uiso 1 1 calc R
N4 N 0.6138(7) 0.0867(2) 0.7832(5) 0.0244(16) Uani 1 1 d .
H4 H 0.6576 0.1104 0.7925 0.029 Uiso 1 1 calc R
N5 N 0.1675(7) 0.1712(2) 0.2714(4) 0.0212(16) Uani 1 1 d .
N6 N 0.0129(8) 0.1783(3) 0.4457(4) 0.0250(17) Uani 1 1 d .
H6 H -0.0398 0.1616 0.4792 0.030 Uiso 1 1 calc R
N7 N 0.2276(9) 0.0881(3) 0.3332(5) 0.0300(18) Uani 1 1 d .
H7 H 0.3084 0.0749 0.3470 0.036 Uiso 1 1 calc R
N8 N 0.4184(8) 0.1877(3) 0.3959(5) 0.0283(18) Uani 1 1 d .
H8 H 0.4347 0.2030 0.4480 0.034 Uiso 1 1 calc R
O1W O 0.8063(12) 0.0739(5) 0.2227(11) 0.121(5) Uani 1 1 d .
O2W O 0.981(7) 0.0509(14) 0.109(4) 0.12(2) Uani 0.25 1 d P

loop_
_atom_site_aniso_label
_atom_site_aniso_U_11
_atom_site_aniso_U_22
_atom_site_aniso_U_33
_atom_site_aniso_U_23
_atom_site_aniso_U_13
_atom_site_aniso_U_12
Br1 0.0307(5) 0.0287(5) 0.0214(4) 0.0022(4) -0.0005(3) 0.0019(4)
Br2 0.0239(5) 0.0314(5) 0.0281(4) -0.0009(4) -0.0012(4) -0.0009(4)
Br3 0.0278(6) 0.0372(7) 0.0976(9) 0.0229(7) 0.0094(6) -0.0004(6)
Br4 0.0378(6) 0.0450(6) 0.0277(4) 0.0029(4) 0.0058(4) 0.0092(5)
Br5 0.0285(5) 0.0348(6) 0.0300(4) 0.0009(4) -0.0021(4) 0.0024(5)
Br6 0.0434(6) 0.0333(6) 0.0522(6) 0.0136(5) -0.0041(5) -0.0080(6)
C1 0.032(5) 0.034(5) 0.015(4) -0.003(4) -0.002(3) -0.002(5)
C2 0.022(5) 0.034(5) 0.022(4) -0.009(4) -0.004(3) 0.001(4)
C3 0.031(5) 0.023(5) 0.024(4) 0.007(4) 0.000(4) 0.003(4)
C4 0.028(5) 0.021(5) 0.030(4) 0.001(4) 0.002(4) 0.006(4)
C5 0.031(5) 0.029(5) 0.028(4) 0.004(4) -0.007(4) 0.004(5)
C6 0.015(4) 0.031(5) 0.039(5) 0.009(4) 0.001(4) 0.000(4)
C7 0.022(5) 0.034(5) 0.022(4) 0.004(4) 0.000(3) 0.005(4)
C8 0.022(5) 0.033(5) 0.027(4) 0.004(4) -0.004(4) 0.001(4)
C9 0.040(6) 0.033(6) 0.018(4) -0.011(4) -0.007(4) 0.007(5)
C10 0.050(7) 0.029(5) 0.029(4) 0.001(4) 0.000(4) 0.001(5)
C11 0.031(5) 0.039(6) 0.020(4) 0.011(4) -0.001(4) -0.009(5)
C12 0.020(5) 0.037(6) 0.031(4) 0.000(4) -0.002(4) -0.001(5)
C13 0.023(5) 0.025(5) 0.032(4) -0.009(4) 0.001(4) -0.001(4)
C14 0.028(5) 0.017(4) 0.025(4) -0.013(4) 0.000(4) -0.002(4)
C15 0.028(5) 0.031(5) 0.031(4) -0.006(4) 0.002(4) -0.008(5)
C16 0.035(5) 0.021(5) 0.024(4) -0.001(4) 0.006(4) -0.012(4)
C17 0.032(5) 0.026(5) 0.022(4) -0.002(4) 0.001(4) 0.009(5)
C18 0.022(5) 0.043(6) 0.023(4) 0.000(4) 0.003(4) 0.000(5)
C19 0.031(5) 0.037(6) 0.019(4) 0.002(4) 0.008(4) 0.002(5)
C20 0.031(5) 0.026(5) 0.027(4) 0.003(4) 0.000(4) -0.006(5)
C21 0.029(5) 0.032(6) 0.035(5) 0.005(4) -0.007(4) -0.007(5)
C22 0.030(5) 0.035(6) 0.037(5) 0.009(5) -0.008(4) -0.012(5)
C23 0.024(5) 0.048(7) 0.038(5) 0.008(5) -0.001(4) -0.001(5)
C24 0.025(5) 0.051(7) 0.040(5) 0.014(5) -0.008(4) -0.004(5)
C25 0.046(7) 0.022(5) 0.046(5) 0.003(5) -0.016(5) -0.008(5)
C26 0.065(7) 0.020(5) 0.032(5) -0.007(4) -0.002(5) 0.008(5)
C27 0.054(7) 0.029(6) 0.040(5) -0.006(5) -0.014(5) 0.002(6)
C28 0.051(7) 0.041(6) 0.026(4) -0.001(4) -0.009(4) -0.016(6)
C29 0.035(6) 0.032(6) 0.042(5) -0.001(5) 0.015(4) 0.004(5)
C30 0.022(5) 0.037(6) 0.033(5) -0.001(4) 0.001(4) 0.008(5)
C31 0.027(5) 0.035(6) 0.028(4) -0.001(4) 0.003(4) -0.004(5)
C32 0.025(5) 0.031(5) 0.033(5) 0.001(4) 0.000(4) -0.007(5)
C33 0.013(4) 0.051(7) 0.028(4) -0.005(4) -0.002(3) 0.009(5)
C34 0.046(6) 0.049(7) 0.026(5) -0.012(5) -0.006(4) 0.016(6)
C35 0.030(5) 0.039(6) 0.048(6) -0.014(5) -0.001(4) 0.010(5)
C36 0.020(5) 0.062(8) 0.027(4) 0.004(5) 0.004(4) 0.006(5)
Hg1 0.0259(2) 0.0240(2) 0.02206(17) 0.00049(14) -0.00005(14) 0.00054(17)
Hg2 0.0260(2) 0.0279(2) 0.02081(17) 0.00088(15) -0.00236(14) 0.00033(17)
Hg3 0.0254(2) 0.0344(2) 0.03076(19) 0.00365(16) 0.00181(15) -0.00123(19)
N1 0.023(4) 0.024(4) 0.018(3) 0.006(3) 0.001(3) 0.009(4)
N2 0.021(4) 0.028(4) 0.024(3) -0.004(3) -0.004(3) -0.009(4)
N3 0.021(4) 0.032(4) 0.030(4) 0.000(3) 0.001(3) 0.008(4)
N4 0.017(4) 0.020(4) 0.037(4) 0.004(3) 0.005(3) -0.002(3)
N5 0.017(4) 0.023(4) 0.023(3) 0.000(3) 0.000(3) -0.002(3)
N6 0.018(4) 0.034(5) 0.022(3) -0.003(3) -0.002(3) 0.004(4)
N7 0.031(4) 0.036(5) 0.023(3) -0.001(3) -0.002(3) 0.001(4)
N8 0.023(4) 0.042(5) 0.019(3) 0.004(3) -0.001(3) -0.001(4)
O1W 0.056(6) 0.119(12) 0.184(12) 0.090(10) -0.026(7) -0.017(8)
O2W 0.15(5) 0.05(3) 0.15(4) 0.04(3) -0.08(4) -0.02(3)

loop_
_atom_type_symbol
_atom_type_description
_atom_type_scat_dispersion_real
_atom_type_scat_dispersion_imag
_atom_type_scat_source
C C 0.0181 0.0091 'International Tables Vol C Tables 4.2.6.8 and 6.1.1.4'
H H 0.0000 0.0000 'International Tables Vol C Tables 4.2.6.8 and 6.1.1.4'
N N 0.0311 0.0180 'International Tables Vol C Tables 4.2.6.8 and 6.1.1.4'
O O 0.0492 0.0322 'International Tables Vol C Tables 4.2.6.8 and 6.1.1.4'
Br Br -0.6763 1.2805 'International Tables Vol C Tables 4.2.6.8 and 6.1.1.4'
Hg Hg -4.2923 7.6849 'International Tables Vol C Tables 4.2.6.8 and 6.1.1.4'

loop_
_geom_angle_atom_site_label_1
_geom_angle_atom_site_label_2
_geom_angle_atom_site_label_3
_geom_angle
Hg1 Br1 Hg2 176.41(5)
N1 C1 C2 114.0(7)
N1 C1 H1A 108.7
C2 C1 H1A 108.7
N1 C1 H1B 108.7
C2 C1 H1B 108.7
H1A C1 H1B 107.6
N2 C2 C1 111.7(8)
N2 C2 H2A 109.3
C1 C2 H2A 109.3
N2 C2 H2B 109.3
C1 C2 H2B 109.3
H2A C2 H2B 108.0
N1 C3 C4 112.7(7)
N1 C3 H3A 109.0
C4 C3 H3A 109.0
N1 C3 H3B 109.0
C4 C3 H3B 109.0
H3A C3 H3B 107.8
N3 C4 C3 112.2(8)
N3 C4 H4A 109.2
C3 C4 H4A 109.2
N3 C4 H4B 109.2
C3 C4 H4B 109.2
H4A C4 H4B 107.9
N1 C5 C6 112.3(7)
N1 C5 H5A 109.1
C6 C5 H5A 109.1
N1 C5 H5B 109.1
C6 C5 H5B 109.1
H5A C5 H5B 107.9
N4 C6 C5 112.6(8)
N4 C6 H6A 109.1
C5 C6 H6A 109.1
N4 C6 H6B 109.1
C5 C6 H6B 109.1
H6A C6 H6B 107.8
N5 C7 C8 112.4(8)
N5 C7 H7A 109.1
C8 C7 H7A 109.1
N5 C7 H7B 109.1
C8 C7 H7B 109.1
H7A C7 H7B 107.8
N6 C8 C7 111.1(7)
N6 C8 H8A 109.4
C7 C8 H8A 109.4
N6 C8 H8B 109.4
C7 C8 H8B 109.4
H8A C8 H8B 108.0
N5 C9 C10 112.1(7)
N5 C9 H9A 109.2
C10 C9 H9A 109.2
N5 C9 H9B 109.2
C10 C9 H9B 109.2
H9A C9 H9B 107.9
N7 C10 C9 112.1(8)
N7 C10 H10A 109.2
C9 C10 H10A 109.2
N7 C10 H10B 109.2
C9 C10 H10B 109.2
H10A C10 H10B 107.9
N5 C11 C12 111.8(7)
N5 C11 H11A 109.3
C12 C11 H11A 109.3
N5 C11 H11B 109.3
C12 C11 H11B 109.3
H11A C11 H11B 107.9
N8 C12 C11 112.8(9)
N8 C12 H12A 109.0
C11 C12 H12A 109.0
N8 C12 H12B 109.0
C11 C12 H12B 109.0
H12A C12 H12B 107.8
C14 C13 N2 112.8(7)
C14 C13 H13A 109.0
N2 C13 H13A 109.0
C14 C13 H13B 109.0
N2 C13 H13B 109.0
H13A C13 H13B 107.8
C15 C14 C19 118.2(8)
C15 C14 C13 120.2(8)
C19 C14 C13 121.6(8)
C14 C15 C16 120.3(9)
C14 C15 H15 119.8
C16 C15 H15 119.8
C17 C16 C15 120.8(8)
C17 C16 H16 119.6
C15 C16 H16 119.6
C16 C17 C18 119.5(8)
C16 C17 C20 120.0(8)
C18 C17 C20 120.4(8)
C19 C18 C17 120.2(9)
C19 C18 H18 119.9
C17 C18 H18 119.9
C18 C19 C14 120.8(8)
C18 C19 H19 119.6
C14 C19 H19 119.6
N6 C20 C17 110.5(8)
N6 C20 H20A 109.6
C17 C20 H20A 109.6
N6 C20 H20B 109.6
C17 C20 H20B 109.6
H20A C20 H20B 108.1
N3 C21 C22 113.8(8)
N3 C21 H21A 108.8
C22 C21 H21A 108.8
N3 C21 H21B 108.8
C22 C21 H21B 108.8
H21A C21 H21B 107.7
C27 C22 C23 120.0(9)
C27 C22 C21 120.6(9)
C23 C22 C21 119.5(10)
C22 C23 C24 120.9(10)
C22 C23 H23 119.5
C24 C23 H23 119.5
C25 C24 C23 119.5(10)
C25 C24 H24 120.3
C23 C24 H24 120.3
C26 C25 C24 119.4(9)
C26 C25 C28 120.1(11)
C24 C25 C28 120.4(10)
C25 C26 C27 121.2(11)
C25 C26 H26 119.4
C27 C26 H26 119.4
C22 C27 C26 118.9(10)
C22 C27 H27 120.5
C26 C27 H27 120.5
N7 C28 C25 108.4(7)
N7 C28 H28A 110.0
C25 C28 H28A 110.0
N7 C28 H28B 110.0
C25 C28 H28B 110.0
H28A C28 H28B 108.4
N4 C29 C30 114.2(8)
N4 C29 H29A 108.7
C30 C29 H29A 108.7
N4 C29 H29B 108.7
C30 C29 H29B 108.7
H29A C29 H29B 107.6
C31 C30 C35 118.2(9)
C31 C30 C29 121.6(8)
C35 C30 C29 120.0(10)
C30 C31 C32 121.7(9)
C30 C31 H31 119.1
C32 C31 H31 119.1
C31 C32 C33 119.0(10)
C31 C32 H32 120.5
C33 C32 H32 120.5
C34 C33 C32 118.6(9)
C34 C33 C36 122.0(9)
C32 C33 C36 119.3(10)
C33 C34 C35 121.6(9)
C33 C34 H34 119.2
C35 C34 H34 119.2
C34 C35 C30 120.4(11)
C34 C35 H35 119.8
C30 C35 H35 119.8
N8 C36 C33 109.2(7)
N8 C36 H36A 109.8
C33 C36 H36A 109.8
N8 C36 H36B 109.8
C33 C36 H36B 109.8
H36A C36 H36B 108.3
N3 Hg1 N2 115.2(3)
N3 Hg1 N4 109.2(3)
N2 Hg1 N4 116.6(3)
N3 Hg1 N1 75.0(2)
N2 Hg1 N1 75.4(2)
N4 Hg1 N1 75.1(2)
N3 Hg1 Br1 105.08(16)
N2 Hg1 Br1 105.70(17)
N4 Hg1 Br1 103.66(16)
N1 Hg1 Br1 178.69(17)
N7 Hg2 N8 111.8(3)
N7 Hg2 N6 115.9(3)
N8 Hg2 N6 114.4(3)
N7 Hg2 N5 76.2(3)
N8 Hg2 N5 76.1(2)
N6 Hg2 N5 74.7(2)
N7 Hg2 Br1 109.68(18)
N8 Hg2 Br1 100.65(16)
N6 Hg2 Br1 102.64(16)
N5 Hg2 Br1 174.11(18)
Br4 Hg3 Br2 115.93(3)
Br4 Hg3 Br3 112.44(4)
Br2 Hg3 Br3 105.26(4)
Br4 Hg3 Br5 109.02(3)
Br2 Hg3 Br5 111.60(3)
Br3 Hg3 Br5 101.64(4)
C1 N1 C5 111.6(7)
C1 N1 C3 112.8(7)
C5 N1 C3 113.0(8)
C1 N1 Hg1 106.3(5)
C5 N1 Hg1 105.4(5)
C3 N1 Hg1 107.1(5)
C2 N2 C13 108.9(7)
C2 N2 Hg1 107.7(6)
C13 N2 Hg1 120.4(5)
C2 N2 H2 106.3
C13 N2 H2 106.3
Hg1 N2 H2 106.3
C21 N3 C4 108.9(7)
C21 N3 Hg1 120.2(6)
C4 N3 Hg1 107.5(6)
C21 N3 H3 106.5
C4 N3 H3 106.5
Hg1 N3 H3 106.5
C6 N4 C29 110.2(7)
C6 N4 Hg1 107.2(5)
C29 N4 Hg1 118.5(6)
C6 N4 H4 106.8
C29 N4 H4 106.8
Hg1 N4 H4 106.8
C7 N5 C11 112.9(8)
C7 N5 C9 111.4(7)
C11 N5 C9 111.5(7)
C7 N5 Hg2 107.9(5)
C11 N5 Hg2 106.6(5)
C9 N5 Hg2 106.2(5)
C8 N6 C20 111.2(7)
C8 N6 Hg2 106.2(5)
C20 N6 Hg2 120.1(6)
C8 N6 H6 106.2
C20 N6 H6 106.2
Hg2 N6 H6 106.2
C28 N7 C10 111.9(7)
C28 N7 Hg2 118.0(6)
C10 N7 Hg2 107.9(6)
C28 N7 H7 106.1
C10 N7 H7 106.1
Hg2 N7 H7 106.1
C12 N8 C36 112.3(7)
C12 N8 Hg2 106.1(5)
C36 N8 Hg2 118.8(7)
C12 N8 H8 106.3
C36 N8 H8 106.3
Hg2 N8 H8 106.3

loop_
_geom_bond_atom_site_label_1
_geom_bond_atom_site_label_2
_geom_bond_distance
Br1 Hg1 2.6767(9)
Br1 Hg2 2.6798(8)
Br2 Hg3 2.6065(11)
Br3 Hg3 2.6210(13)
Br4 Hg3 2.5690(10)
Br5 Hg3 2.6277(9)
C1 N1 1.458(12)
C1 C2 1.516(14)
C1 H1A 0.9700
C1 H1B 0.9700
C2 N2 1.483(11)
C2 H2A 0.9700
C2 H2B 0.9700
C3 N1 1.468(12)
C3 C4 1.505(13)
C3 H3A 0.9700
C3 H3B 0.9700
C4 N3 1.488(11)
C4 H4A 0.9700
C4 H4B 0.9700
C5 N1 1.464(12)
C5 C6 1.507(13)
C5 H5A 0.9700
C5 H5B 0.9700
C6 N4 1.466(11)
C6 H6A 0.9700
C6 H6B 0.9700
C7 N5 1.458(12)
C7 C8 1.531(13)
C7 H7A 0.9700
C7 H7B 0.9700
C8 N6 1.477(10)
C8 H8A 0.9700
C8 H8B 0.9700
C9 N5 1.487(12)
C9 C10 1.521(14)
C9 H9A 0.9700
C9 H9B 0.9700
C10 N7 1.494(12)
C10 H10A 0.9700
C10 H10B 0.9700
C11 N5 1.466(12)
C11 C12 1.517(13)
C11 H11A 0.9700
C11 H11B 0.9700
C12 N8 1.483(12)
C12 H12A 0.9700
C12 H12B 0.9700
C13 C14 1.496(12)
C13 N2 1.507(13)
C13 H13A 0.9700
C13 H13B 0.9700
C14 C15 1.372(13)
C14 C19 1.404(13)
C15 C16 1.394(13)
C15 H15 0.9300
C16 C17 1.358(14)
C16 H16 0.9300
C17 C18 1.383(13)
C17 C20 1.518(12)
C18 C19 1.368(13)
C18 H18 0.9300
C19 H19 0.9300
C20 N6 1.497(13)
C20 H20A 0.9700
C20 H20B 0.9700
C21 N3 1.470(12)
C21 C22 1.533(13)
C21 H21A 0.9700
C21 H21B 0.9700
C22 C27 1.367(16)
C22 C23 1.388(15)
C23 C24 1.395(14)
C23 H23 0.9300
C24 C25 1.384(16)
C24 H24 0.9300
C25 C26 1.375(15)
C25 C28 1.522(14)
C26 C27 1.414(14)
C26 H26 0.9300
C27 H27 0.9300
C28 N7 1.482(14)
C28 H28A 0.9700
C28 H28B 0.9700
C29 N4 1.469(12)
C29 C30 1.517(14)
C29 H29A 0.9700
C29 H29B 0.9700
C30 C31 1.380(15)
C30 C35 1.393(14)
C31 C32 1.391(14)
C31 H31 0.9300
C32 C33 1.408(13)
C32 H32 0.9300
C33 C34 1.371(17)
C33 C36 1.513(14)
C34 C35 1.373(16)
C34 H34 0.9300
C35 H35 0.9300
C36 N8 1.488(13)
C36 H36A 0.9700
C36 H36B 0.9700
Hg1 N3 2.373(9)
Hg1 N2 2.378(8)
Hg1 N4 2.402(7)
Hg1 N1 2.489(6)
Hg2 N7 2.355(8)
Hg2 N8 2.360(8)
Hg2 N6 2.423(7)
Hg2 N5 2.471(6)
N2 H2 0.9100
N3 H3 0.9100
N4 H4 0.9100
N6 H6 0.9100
N7 H7 0.9100
N8 H8 0.9100
